data_7133826
loop_
_publ_author_name
'Prieto-Pascual, Unai'
'Bustos, Itxaso'
'Salcedo-Abraira, Pablo'
'Vitorica-Yrezabal, I&#xf1;igo J'
'Landa, Aitor'
'Freixa, Zoraida'
'Huertos, Miguel A.'

_publ_section_title
;
 Unsaturated chiral-only-at-metal rhodium(III) complexes bearing SiN-type
 ligands.
;
_journal_issue 80
_journal_name_full 'Chemical communications (Cambridge, England)'
_journal_page_first 11299
_journal_page_last 11302
_journal_paper_doi 10.1039/d4cc03665d
_journal_volume 60
_journal_year 2024
_chemical_absolute_configuration ad
_chemical_formula_moiety 'C38 H36 B N2 O6 Rh Si2'
_chemical_formula_sum 'C38 H36 B N2 O6 Rh Si2'
_chemical_formula_weight 786.59
_space_group_crystal_system monoclinic
_space_group_IT_number 4
_space_group_name_Hall 'P 2yb'
_space_group_name_H-M_alt 'P 1 21 1'
_atom_sites_solution_hydrogens geom
_audit_creation_date 2024-09-02
_audit_creation_method
;
Olex2 1.5
(compiled 2024.02.16 svn.r378c4104 for OlexSys, GUI svn.r6928)
;
_audit_update_record
;
2024-09-02 deposited with the CCDC.	2024-09-11 downloaded from the CCDC.
;
_cell_angle_alpha 90
_cell_angle_beta 101.940(2)
_cell_angle_gamma 90
_cell_formula_units_Z 2
_cell_length_a 10.2080(8)
_cell_length_b 8.5609(7)
_cell_length_c 21.3464(16)
_cell_measurement_reflns_used 3488
_cell_measurement_temperature 150.0
_cell_measurement_theta_max 20.18
_cell_measurement_theta_min 2.44
_cell_volume 1825.1(2)
_computing_cell_refinement 'SAINT V8.40B (?, 2016)'
_computing_data_reduction 'SAINT V8.40B (?, 2016)'
_computing_molecular_graphics 'Olex2 1.5 (Dolomanov et al., 2009)'
_computing_publication_material 'Olex2 1.5 (Dolomanov et al., 2009)'
_computing_structure_refinement 'SHELXL 2018/3 (Sheldrick, 2015)'
_computing_structure_solution 'SHELXT 2018/2 (Sheldrick, 2018)'
_diffrn_ambient_temperature 150.00
_diffrn_detector 'Bruker APEX2 area detector'
_diffrn_detector_area_resol_mean 7.9
_diffrn_detector_type 'CCD area detector'
_diffrn_measured_fraction_theta_full 0.999
_diffrn_measured_fraction_theta_max 0.995
_diffrn_measurement_device 'three-circle diffractometer'
_diffrn_measurement_device_type 'Bruker SMART APEX2 area detector'
_diffrn_measurement_method '\w and \f scans'
_diffrn_radiation_monochromator 'mirror optics'
_diffrn_radiation_probe x-ray
_diffrn_radiation_type MoK\a
_diffrn_radiation_wavelength 0.71073
_diffrn_reflns_av_R_equivalents 0.1593
_diffrn_reflns_av_unetI/netI 0.1425
_diffrn_reflns_Laue_measured_fraction_full 0.999
_diffrn_reflns_Laue_measured_fraction_max 0.995
_diffrn_reflns_limit_h_max 12
_diffrn_reflns_limit_h_min -12
_diffrn_reflns_limit_k_max 10
_diffrn_reflns_limit_k_min -10
_diffrn_reflns_limit_l_max 26
_diffrn_reflns_limit_l_min -26
_diffrn_reflns_number 37156
_diffrn_reflns_point_group_measured_fraction_full 1.000
_diffrn_reflns_point_group_measured_fraction_max 0.991
_diffrn_reflns_theta_full 25.242
_diffrn_reflns_theta_max 26.615
_diffrn_reflns_theta_min 2.039
_diffrn_source 'microfocus sealed X-ray tube'
_diffrn_source_type 'Incoatec I\ms'
_exptl_absorpt_coefficient_mu 0.582
_exptl_absorpt_correction_T_max 0.7454
_exptl_absorpt_correction_T_min 0.6183
_exptl_absorpt_correction_type multi-scan
_exptl_absorpt_process_details
;
SADABS-2016/2 (Bruker,2016/2) was used for absorption correction.
wR2(int) was 0.1094 before and 0.0895 after correction.
The Ratio of minimum to maximum transmission is 0.8295.
The \l/2 correction factor is Not present.
;
_exptl_crystal_colour colourless
_exptl_crystal_colour_primary colourless
_exptl_crystal_density_diffrn 1.431
_exptl_crystal_description needle
_exptl_crystal_F_000 808
_exptl_crystal_size_max 0.25
_exptl_crystal_size_mid 0.0022
_exptl_crystal_size_min 0.0018
_refine_diff_density_max 0.939
_refine_diff_density_min -1.685
_refine_diff_density_rms 0.140
_refine_ls_abs_structure_details
;
 Flack x determined using 1521 quotients [(I+)-(I-)]/[(I+)+(I-)]
 (Parsons, Flack and Wagner, Acta Cryst. B69 (2013) 249-259).
;
_refine_ls_abs_structure_Flack 0.02(3)
_refine_ls_extinction_method none
_refine_ls_goodness_of_fit_ref 1.096
_refine_ls_hydrogen_treatment constr
_refine_ls_matrix_type full
_refine_ls_number_parameters 455
_refine_ls_number_reflns 7581
_refine_ls_number_restraints 1
_refine_ls_restrained_S_all 1.096
_refine_ls_R_factor_all 0.1609
_refine_ls_R_factor_gt 0.0583
_refine_ls_shift/su_max 0.000
_refine_ls_shift/su_mean 0.000
_refine_ls_structure_factor_coef Fsqd
_refine_ls_weighting_details 'w=1/[\s^2^(Fo^2^)+(0.0452P)^2^+2.7028P] where P=(Fo^2^+2Fc^2^)/3'
_refine_ls_weighting_scheme calc
_refine_ls_wR_factor_gt 0.1091
_refine_ls_wR_factor_ref 0.1538
_reflns_Friedel_coverage 0.863
_reflns_Friedel_fraction_full 1.000
_reflns_Friedel_fraction_max 0.986
_reflns_number_gt 4478
_reflns_number_total 7581
_reflns_threshold_expression 'I > 2\s(I)'
_cod_data_source_file d4cc03665d2.cif
_cod_data_source_block l-rh(sin)[s-b(r-man)2]
_cod_database_code 7133826
_shelx_shelxl_version_number 2018/3
_shelx_space_group_comment
;
The symmetry employed for this shelxl refinement is uniquely defined
by the following loop, which should always be used as a source of
symmetry information in preference to the above space-group names.
They are only intended as comments.
;
_shelx_estimated_absorpt_t_max 0.999
_shelx_estimated_absorpt_t_min 0.868
_olex2_refinement_description
;
1. Fixed Uiso
 At 1.2 times of:
  All C(H) groups
 At 1.5 times of:
  All C(H,H,H) groups
2.a Ternary CH refined with riding coordinates:
 C29(H29), C37(H37)
2.b Aromatic/amide H refined with riding coordinates:
 C1(H1), C2(H2), C3(H3), C5(H5), C6(H6), C7(H7), C12(H12), C13(H13), C14(H14),
 C16(H16), C17(H17), C18(H18), C23(H23), C24(H24), C25(H25), C26(H26), C27(H27),
  C31(H31), C32(H32), C33(H33), C34(H34), C35(H35)
2.c Idealised Me refined as rotating group:
 C10(H10A,H10B,H10C), C11(H11A,H11B,H11C), C21(H21A,H21B,H21C), C22(H22A,H22B,
 H22C)
;
_olex2_submission_special_instructions 'No special instructions were received'

loop_
_space_group_symop_operation_xyz
'x, y, z'
'-x, y+1/2, -z'

loop_
_atom_site_label
_atom_site_type_symbol
_atom_site_fract_x
_atom_site_fract_y
_atom_site_fract_z
_atom_site_U_iso_or_equiv
_atom_site_adp_type
_atom_site_occupancy
_atom_site_site_symmetry_order
_atom_site_calc_flag
_atom_site_refinement_flags_posn
_atom_site_refinement_flags_adp
_atom_site_refinement_flags_occupancy
_atom_site_disorder_assembly
_atom_site_disorder_group
Rh1 Rh 0.31936(9) 0.48789(12) 0.25106(5) 0.0317(3) Uani 1 1 d . . . . .
Si1 Si 0.4641(3) 0.6244(4) 0.20492(17) 0.0320(8) Uani 1 1 d . . . . .
Si2 Si 0.4945(3) 0.3430(4) 0.30184(18) 0.0347(9) Uani 1 1 d . . . . .
B1 B 0.0253(10) 0.495(2) 0.2416(5) 0.018(2) Uani 1 1 d . . . . .
O1 O 0.1138(7) 0.3845(9) 0.2804(4) 0.0295(19) Uani 1 1 d . . . . .
O2 O 0.1010(7) 0.6034(9) 0.2089(4) 0.0294(19) Uani 1 1 d . . . . .
O3 O -0.1182(9) 0.4311(9) 0.0802(4) 0.044(2) Uani 1 1 d . . . . .
O4 O -0.0719(7) 0.4197(10) 0.1885(4) 0.037(2) Uani 1 1 d . . . . .
O5 O -0.0461(8) 0.5767(10) 0.2848(4) 0.033(2) Uani 1 1 d . . . . .
O6 O -0.0339(9) 0.5831(10) 0.3914(4) 0.047(2) Uani 1 1 d . . . . .
N1 N 0.2950(9) 0.3484(12) 0.1713(5) 0.029(2) Uani 1 1 d . . . . .
N2 N 0.3558(9) 0.6238(13) 0.3325(5) 0.031(2) Uani 1 1 d . . . . .
C1 C 0.2048(12) 0.2353(15) 0.1626(6) 0.035(3) Uani 1 1 d . . . . .
H1 H 0.149612 0.223537 0.193114 0.042 Uiso 1 1 calc R U . . .
C2 C 0.1866(12) 0.1308(16) 0.1101(6) 0.038(3) Uani 1 1 d . . . . .
H2 H 0.116725 0.055573 0.104531 0.046 Uiso 1 1 calc R U . . .
C3 C 0.2690(12) 0.1379(16) 0.0676(7) 0.041(3) Uani 1 1 d . . . . .
H3 H 0.259051 0.066690 0.032853 0.049 Uiso 1 1 calc R U . . .
C4 C 0.3723(12) 0.2566(15) 0.0766(6) 0.034(3) Uani 1 1 d . . . . .
C5 C 0.4679(13) 0.2676(16) 0.0374(6) 0.042(3) Uani 1 1 d . . . . .
H5 H 0.463199 0.198081 0.002328 0.050 Uiso 1 1 calc R U . . .
C6 C 0.5665(13) 0.3771(16) 0.0496(7) 0.044(4) Uani 1 1 d . . . . .
H6 H 0.632592 0.381254 0.024166 0.053 Uiso 1 1 calc R U . . .
C7 C 0.5703(10) 0.484(2) 0.1000(5) 0.041(3) Uani 1 1 d . . . . .
H7 H 0.639063 0.561037 0.107189 0.049 Uiso 1 1 calc R U . . .
C8 C 0.4783(9) 0.483(2) 0.1395(5) 0.031(2) Uani 1 1 d . . . . .
C9 C 0.3811(11) 0.3610(15) 0.1283(6) 0.031(3) Uani 1 1 d . . . . .
C10 C 0.6293(14) 0.6999(19) 0.2486(7) 0.045(4) Uani 1 1 d . . . . .
H10A H 0.684656 0.612481 0.268576 0.067 Uiso 1 1 calc R U . . .
H10B H 0.615436 0.773439 0.281845 0.067 Uiso 1 1 calc R U . . .
H10C H 0.674589 0.753286 0.218493 0.067 Uiso 1 1 calc R U . . .
C11 C 0.3725(13) 0.8009(16) 0.1663(7) 0.045(4) Uani 1 1 d . . . . .
H11A H 0.426378 0.852654 0.139382 0.067 Uiso 1 1 calc R U . . .
H11B H 0.356912 0.873379 0.199555 0.067 Uiso 1 1 calc R U . . .
H11C H 0.286474 0.768835 0.139893 0.067 Uiso 1 1 calc R U . . .
C12 C 0.2694(12) 0.7398(16) 0.3402(6) 0.038(3) Uani 1 1 d . . . . .
H12 H 0.190891 0.756617 0.308197 0.046 Uiso 1 1 calc R U . . .
C13 C 0.2955(13) 0.8353(16) 0.3953(7) 0.045(4) Uani 1 1 d . . . . .
H13 H 0.230864 0.910522 0.401421 0.053 Uiso 1 1 calc R U . . .
C14 C 0.4112(14) 0.8216(16) 0.4397(7) 0.044(4) Uani 1 1 d . . . . .
H14 H 0.428008 0.887776 0.476238 0.053 Uiso 1 1 calc R U . . .
C15 C 0.5052(12) 0.7095(16) 0.4312(6) 0.037(3) Uani 1 1 d . . . . .
C16 C 0.6307(15) 0.6932(18) 0.4723(7) 0.050(4) Uani 1 1 d . . . . .
H16 H 0.655823 0.763739 0.507073 0.060 Uiso 1 1 calc R U . . .
C17 C 0.7174(13) 0.5778(19) 0.4634(6) 0.048(4) Uani 1 1 d . . . . .
H17 H 0.802670 0.570998 0.491363 0.058 Uiso 1 1 calc R U . . .
C18 C 0.6825(10) 0.469(2) 0.4136(5) 0.040(3) Uani 1 1 d . . . . .
H18 H 0.743822 0.389061 0.408831 0.048 Uiso 1 1 calc R U . . .
C19 C 0.5590(10) 0.477(2) 0.3708(5) 0.032(3) Uani 1 1 d . . . . .
C20 C 0.4731(11) 0.6042(14) 0.3789(6) 0.032(3) Uani 1 1 d . . . . .
C21 C 0.6338(15) 0.268(2) 0.2651(8) 0.051(5) Uani 1 1 d . . . . .
H21A H 0.675073 0.356008 0.246745 0.077 Uiso 1 1 calc R U . . .
H21B H 0.597979 0.193324 0.231198 0.077 Uiso 1 1 calc R U . . .
H21C H 0.701152 0.217064 0.297972 0.077 Uiso 1 1 calc R U . . .
C22 C 0.4235(14) 0.1661(17) 0.3350(7) 0.050(4) Uani 1 1 d . . . . .
H22A H 0.495448 0.109942 0.363714 0.075 Uiso 1 1 calc R U . . .
H22B H 0.382254 0.097251 0.299696 0.075 Uiso 1 1 calc R U . . .
H22C H 0.355764 0.198821 0.358780 0.075 Uiso 1 1 calc R U . . .
C23 C -0.0741(13) 0.8573(16) 0.1629(7) 0.043(4) Uani 1 1 d . . . . .
H23 H -0.059905 0.830899 0.207026 0.052 Uiso 1 1 calc R U . . .
C24 C -0.1451(11) 0.993(2) 0.1404(6) 0.048(3) Uani 1 1 d . . . . .
H24 H -0.179306 1.058293 0.169247 0.058 Uiso 1 1 calc R U . . .
C25 C -0.1655(13) 1.0314(16) 0.0764(8) 0.056(5) Uani 1 1 d . . . . .
H25 H -0.213418 1.123726 0.061358 0.068 Uiso 1 1 calc R U . . .
C26 C -0.1163(14) 0.9359(17) 0.0336(8) 0.053(4) Uani 1 1 d . . . . .
H26 H -0.131513 0.961393 -0.010630 0.063 Uiso 1 1 calc R U . . .
C27 C -0.0448(13) 0.8030(15) 0.0568(7) 0.042(3) Uani 1 1 d . . . . .
H27 H -0.008984 0.739093 0.028030 0.050 Uiso 1 1 calc R U . . .
C28 C -0.0242(11) 0.7610(14) 0.1207(6) 0.029(3) Uani 1 1 d . . . . .
C29 C 0.0462(11) 0.6086(14) 0.1430(6) 0.028(3) Uani 1 1 d . . . . .
H29 H 0.117635 0.587679 0.118294 0.034 Uiso 1 1 calc R U . . .
C30 C -0.0579(10) 0.4738(19) 0.1321(6) 0.032(3) Uani 1 1 d . . . . .
C31 C -0.0042(12) 0.1136(16) 0.3208(7) 0.042(3) Uani 1 1 d . . . . .
H31 H 0.015811 0.119333 0.279324 0.051 Uiso 1 1 calc R U . . .
C32 C -0.0661(10) -0.022(2) 0.3388(6) 0.042(3) Uani 1 1 d . . . . .
H32 H -0.087261 -0.106931 0.309951 0.050 Uiso 1 1 calc R U . . .
C33 C -0.0954(11) -0.028(2) 0.3991(6) 0.043(3) Uani 1 1 d . . . . .
H33 H -0.138024 -0.117931 0.411490 0.052 Uiso 1 1 calc R U . . .
C34 C -0.0639(12) 0.0936(15) 0.4413(6) 0.038(3) Uani 1 1 d . . . . .
H34 H -0.083512 0.086516 0.482777 0.045 Uiso 1 1 calc R U . . .
C35 C -0.0028(12) 0.2285(15) 0.4233(6) 0.034(3) Uani 1 1 d . . . . .
H35 H 0.017605 0.313224 0.452412 0.041 Uiso 1 1 calc R U . . .
C36 C 0.0280(11) 0.2385(15) 0.3626(6) 0.031(3) Uani 1 1 d . . . . .
C37 C 0.0905(12) 0.3879(14) 0.3436(6) 0.032(3) Uani 1 1 d . . . . .
H37 H 0.177016 0.407774 0.374392 0.039 Uiso 1 1 calc R U . . .
C38 C -0.0029(12) 0.5277(14) 0.3440(7) 0.039(4) Uani 1 1 d . . . . .

loop_
_atom_site_aniso_label
_atom_site_aniso_U_11
_atom_site_aniso_U_22
_atom_site_aniso_U_33
_atom_site_aniso_U_23
_atom_site_aniso_U_13
_atom_site_aniso_U_12
Rh1 0.0211(4) 0.0323(5) 0.0422(5) -0.0006(7) 0.0078(4) -0.0002(6)
Si1 0.0224(17) 0.030(2) 0.045(2) 0.0039(18) 0.0096(16) -0.0028(15)
Si2 0.0238(18) 0.037(2) 0.044(2) 0.0053(18) 0.0082(16) 0.0052(16)
B1 0.018(5) 0.014(6) 0.024(6) 0.001(8) 0.009(5) 0.001(8)
O1 0.029(4) 0.030(5) 0.032(5) 0.002(4) 0.013(4) 0.003(4)
O2 0.026(4) 0.031(5) 0.031(5) 0.001(4) 0.006(4) -0.002(4)
O3 0.041(5) 0.033(5) 0.053(6) 0.000(4) 0.001(5) -0.005(4)
O4 0.021(4) 0.041(5) 0.047(6) 0.001(4) 0.002(4) -0.004(4)
O5 0.026(4) 0.038(5) 0.037(5) 0.009(4) 0.013(4) 0.005(4)
O6 0.060(6) 0.032(5) 0.057(6) 0.002(5) 0.032(5) 0.002(5)
N1 0.019(5) 0.027(6) 0.042(7) -0.005(5) 0.013(5) -0.002(5)
N2 0.023(5) 0.029(6) 0.036(6) 0.004(5) 0.000(5) -0.005(5)
C1 0.026(7) 0.040(8) 0.041(8) -0.007(7) 0.009(6) -0.005(6)
C2 0.031(7) 0.038(8) 0.048(8) -0.009(7) 0.012(6) -0.001(6)
C3 0.035(7) 0.031(8) 0.053(9) -0.002(7) 0.004(7) 0.005(6)
C4 0.037(7) 0.030(7) 0.036(8) -0.002(6) 0.008(6) 0.008(6)
C5 0.043(8) 0.043(8) 0.044(8) -0.006(7) 0.018(7) 0.006(7)
C6 0.036(8) 0.044(9) 0.056(10) 0.001(8) 0.020(7) -0.001(7)
C7 0.036(6) 0.043(7) 0.045(7) 0.016(11) 0.013(5) -0.004(10)
C8 0.024(5) 0.030(6) 0.040(6) 0.008(9) 0.011(5) 0.005(8)
C9 0.026(6) 0.031(7) 0.040(8) 0.012(6) 0.015(6) 0.004(6)
C10 0.035(9) 0.050(10) 0.054(10) 0.013(8) 0.017(7) -0.008(7)
C11 0.032(7) 0.042(9) 0.060(10) 0.018(7) 0.006(7) -0.003(6)
C12 0.029(7) 0.043(8) 0.043(8) -0.002(7) 0.008(6) 0.001(6)
C13 0.043(8) 0.040(8) 0.053(9) -0.006(8) 0.014(7) 0.002(7)
C14 0.045(9) 0.038(9) 0.049(9) -0.011(7) 0.007(7) -0.004(7)
C15 0.033(7) 0.046(8) 0.031(7) 0.005(7) 0.003(6) -0.009(6)
C16 0.048(9) 0.058(10) 0.045(9) 0.006(8) 0.007(7) -0.017(8)
C17 0.030(7) 0.072(11) 0.038(8) -0.002(8) -0.002(6) -0.014(7)
C18 0.022(6) 0.055(10) 0.040(7) 0.002(9) -0.001(5) -0.008(8)
C19 0.024(5) 0.037(7) 0.034(6) 0.005(8) 0.003(5) -0.002(8)
C20 0.025(6) 0.028(7) 0.043(8) 0.011(6) 0.007(6) -0.007(6)
C21 0.042(10) 0.051(10) 0.059(10) 0.020(9) 0.005(8) 0.011(8)
C22 0.052(9) 0.046(9) 0.054(9) 0.011(8) 0.015(8) 0.011(7)
C23 0.037(8) 0.038(8) 0.057(10) 0.007(7) 0.014(7) 0.004(7)
C24 0.047(7) 0.036(7) 0.063(9) -0.004(11) 0.014(6) 0.002(10)
C25 0.032(7) 0.040(10) 0.087(12) 0.010(8) -0.012(8) -0.001(6)
C26 0.050(9) 0.045(10) 0.058(10) 0.012(8) 0.001(8) -0.010(7)
C27 0.038(8) 0.037(8) 0.047(9) 0.002(7) 0.002(7) 0.001(6)
C28 0.018(6) 0.027(7) 0.039(8) 0.010(6) 0.003(5) -0.002(5)
C29 0.021(6) 0.026(7) 0.034(7) 0.000(6) -0.002(5) 0.004(5)
C30 0.027(5) 0.026(7) 0.039(7) -0.009(8) 0.001(5) -0.007(7)
C31 0.034(7) 0.043(8) 0.052(9) -0.003(8) 0.013(7) -0.003(7)
C32 0.040(6) 0.035(7) 0.054(8) 0.006(10) 0.017(6) -0.003(9)
C33 0.039(7) 0.039(9) 0.055(8) 0.000(9) 0.018(6) 0.003(8)
C34 0.040(7) 0.036(8) 0.041(8) 0.007(7) 0.016(6) 0.006(6)
C35 0.034(7) 0.032(7) 0.036(8) 0.004(6) 0.008(6) 0.001(6)
C36 0.019(6) 0.032(7) 0.045(8) 0.002(6) 0.011(6) 0.006(5)
C37 0.029(7) 0.028(7) 0.040(8) 0.006(6) 0.006(6) 0.002(6)
C38 0.029(7) 0.042(11) 0.050(8) -0.011(7) 0.017(6) -0.007(6)

loop_
_atom_type_symbol
_atom_type_description
_atom_type_scat_dispersion_real
_atom_type_scat_dispersion_imag
_atom_type_scat_source
C C 0.0033 0.0016 'International Tables Vol C Tables 4.2.6.8 and 6.1.1.4'
H H 0.0000 0.0000 'International Tables Vol C Tables 4.2.6.8 and 6.1.1.4'
B B 0.0013 0.0007 'International Tables Vol C Tables 4.2.6.8 and 6.1.1.4'
N N 0.0061 0.0033 'International Tables Vol C Tables 4.2.6.8 and 6.1.1.4'
O O 0.0106 0.0060 'International Tables Vol C Tables 4.2.6.8 and 6.1.1.4'
Rh Rh -1.1178 0.9187 'International Tables Vol C Tables 4.2.6.8 and 6.1.1.4'
Si Si 0.0817 0.0704 'International Tables Vol C Tables 4.2.6.8 and 6.1.1.4'

loop_
_geom_angle_atom_site_label_1
_geom_angle_atom_site_label_2
_geom_angle_atom_site_label_3
_geom_angle
_geom_angle_site_symmetry_1
_geom_angle_site_symmetry_3
_geom_angle_publ_flag
Si1 Rh1 O1 163.5(2) . . ?
Si1 Rh1 O2 105.0(2) . . ?
Si2 Rh1 Si1 88.25(13) . . ?
Si2 Rh1 O1 108.1(2) . . ?
Si2 Rh1 O2 166.7(2) . . ?
O2 Rh1 O1 58.6(2) . . ?
N1 Rh1 Si1 85.3(3) . . ?
N1 Rh1 Si2 91.5(3) . . ?
N1 Rh1 O1 92.2(3) . . ?
N1 Rh1 O2 89.1(3) . . ?
N1 Rh1 N2 176.5(4) . . ?
N2 Rh1 Si1 93.2(3) . . ?
N2 Rh1 Si2 85.3(3) . . ?
N2 Rh1 O1 90.2(3) . . ?
N2 Rh1 O2 94.3(3) . . ?
C8 Si1 Rh1 98.5(4) . . ?
C10 Si1 Rh1 124.4(5) . . ?
C10 Si1 C8 113.2(6) . . ?
C10 Si1 C11 104.9(7) . . ?
C11 Si1 Rh1 107.3(4) . . ?
C11 Si1 C8 107.5(6) . . ?
C19 Si2 Rh1 98.8(4) . . ?
C19 Si2 C22 107.4(7) . . ?
C21 Si2 Rh1 125.4(5) . . ?
C21 Si2 C19 111.4(6) . . ?
C21 Si2 C22 105.6(7) . . ?
C22 Si2 Rh1 107.1(5) . . ?
O1 B1 O2 111.0(7) . . ?
O1 B1 O4 113.3(13) . . ?
O1 B1 O5 106.6(8) . . ?
O2 B1 O4 104.0(8) . . ?
O5 B1 O2 111.8(13) . . ?
O5 B1 O4 110.2(8) . . ?
B1 O1 Rh1 94.8(6) . . ?
C37 O1 Rh1 123.4(7) . . ?
C37 O1 B1 108.9(8) . . ?
B1 O2 Rh1 95.6(6) . . ?
C29 O2 Rh1 121.9(6) . . ?
C29 O2 B1 110.9(8) . . ?
C30 O4 B1 111.2(9) . . ?
C38 O5 B1 109.8(9) . . ?
C1 N1 Rh1 120.2(8) . . ?
C1 N1 C9 118.6(11) . . ?
C9 N1 Rh1 121.0(8) . . ?
C12 N2 Rh1 120.3(8) . . ?
C12 N2 C20 118.9(11) . . ?
C20 N2 Rh1 120.6(8) . . ?
N1 C1 H1 118.4 . . ?
N1 C1 C2 123.1(11) . . ?
C2 C1 H1 118.4 . . ?
C1 C2 H2 119.9 . . ?
C3 C2 C1 120.1(12) . . ?
C3 C2 H2 119.9 . . ?
C2 C3 H3 120.7 . . ?
C2 C3 C4 118.5(13) . . ?
C4 C3 H3 120.7 . . ?
C5 C4 C3 122.8(12) . . ?
C9 C4 C3 118.4(11) . . ?
C9 C4 C5 118.7(12) . . ?
C4 C5 H5 119.8 . . ?
C6 C5 C4 120.4(13) . . ?
C6 C5 H5 119.8 . . ?
C5 C6 H6 120.1 . . ?
C5 C6 C7 119.8(12) . . ?
C7 C6 H6 120.1 . . ?
C6 C7 H7 118.5 . . ?
C8 C7 C6 122.9(14) . . ?
C8 C7 H7 118.5 . . ?
C7 C8 Si1 127.9(13) . . ?
C7 C8 C9 116.0(14) . . ?
C9 C8 Si1 116.1(8) . . ?
N1 C9 C4 121.2(11) . . ?
N1 C9 C8 117.1(11) . . ?
C4 C9 C8 121.8(10) . . ?
Si1 C10 H10A 109.5 . . ?
Si1 C10 H10B 109.5 . . ?
Si1 C10 H10C 109.5 . . ?
H10A C10 H10B 109.5 . . ?
H10A C10 H10C 109.5 . . ?
H10B C10 H10C 109.5 . . ?
Si1 C11 H11A 109.5 . . ?
Si1 C11 H11B 109.5 . . ?
Si1 C11 H11C 109.5 . . ?
H11A C11 H11B 109.5 . . ?
H11A C11 H11C 109.5 . . ?
H11B C11 H11C 109.5 . . ?
N2 C12 H12 119.7 . . ?
N2 C12 C13 120.5(12) . . ?
C13 C12 H12 119.7 . . ?
C12 C13 H13 119.4 . . ?
C14 C13 C12 121.2(13) . . ?
C14 C13 H13 119.4 . . ?
C13 C14 H14 120.3 . . ?
C13 C14 C15 119.3(13) . . ?
C15 C14 H14 120.3 . . ?
C14 C15 C16 123.4(13) . . ?
C14 C15 C20 119.1(12) . . ?
C16 C15 C20 117.5(13) . . ?
C15 C16 H16 119.4 . . ?
C17 C16 C15 121.3(14) . . ?
C17 C16 H16 119.4 . . ?
C16 C17 H17 119.5 . . ?
C16 C17 C18 120.9(13) . . ?
C18 C17 H17 119.5 . . ?
C17 C18 H18 119.4 . . ?
C19 C18 C17 121.2(15) . . ?
C19 C18 H18 119.4 . . ?
C18 C19 Si2 127.3(12) . . ?
C18 C19 C20 116.8(13) . . ?
C20 C19 Si2 115.9(8) . . ?
N2 C20 C15 120.4(11) . . ?
N2 C20 C19 117.5(11) . . ?
C15 C20 C19 122.1(11) . . ?
Si2 C21 H21A 109.5 . . ?
Si2 C21 H21B 109.5 . . ?
Si2 C21 H21C 109.5 . . ?
H21A C21 H21B 109.5 . . ?
H21A C21 H21C 109.5 . . ?
H21B C21 H21C 109.5 . . ?
Si2 C22 H22A 109.5 . . ?
Si2 C22 H22B 109.5 . . ?
Si2 C22 H22C 109.5 . . ?
H22A C22 H22B 109.5 . . ?
H22A C22 H22C 109.5 . . ?
H22B C22 H22C 109.5 . . ?
C24 C23 H23 119.9 . . ?
C28 C23 H23 119.9 . . ?
C28 C23 C24 120.2(13) . . ?
C23 C24 H24 120.0 . . ?
C25 C24 C23 119.9(14) . . ?
C25 C24 H24 120.0 . . ?
C24 C25 H25 119.7 . . ?
C24 C25 C26 120.5(14) . . ?
C26 C25 H25 119.7 . . ?
C25 C26 H26 120.6 . . ?
C27 C26 C25 118.8(14) . . ?
C27 C26 H26 120.6 . . ?
C26 C27 H27 119.1 . . ?
C28 C27 C26 121.8(14) . . ?
C28 C27 H27 119.1 . . ?
C23 C28 C29 121.3(11) . . ?
C27 C28 C23 118.8(12) . . ?
C27 C28 C29 119.8(11) . . ?
O2 C29 C28 113.9(10) . . ?
O2 C29 H29 109.8 . . ?
O2 C29 C30 104.1(9) . . ?
C28 C29 H29 109.8 . . ?
C28 C29 C30 109.1(9) . . ?
C30 C29 H29 109.8 . . ?
O3 C30 O4 126.7(12) . . ?
O3 C30 C29 124.4(12) . . ?
O4 C30 C29 108.9(10) . . ?
C32 C31 H31 119.4 . . ?
C36 C31 H31 119.4 . . ?
C36 C31 C32 121.2(12) . . ?
C31 C32 H32 120.6 . . ?
C33 C32 C31 118.7(15) . . ?
C33 C32 H32 120.6 . . ?
C32 C33 H33 119.4 . . ?
C34 C33 C32 121.2(15) . . ?
C34 C33 H33 119.4 . . ?
C33 C34 H34 119.9 . . ?
C33 C34 C35 120.1(12) . . ?
C35 C34 H34 119.9 . . ?
C34 C35 H35 119.9 . . ?
C36 C35 C34 120.2(12) . . ?
C36 C35 H35 119.9 . . ?
C31 C36 C35 118.7(12) . . ?
C31 C36 C37 122.2(11) . . ?
C35 C36 C37 119.1(11) . . ?
O1 C37 C36 113.5(10) . . ?
O1 C37 H37 109.3 . . ?
O1 C37 C38 104.3(10) . . ?
C36 C37 H37 109.3 . . ?
C36 C37 C38 111.1(9) . . ?
C38 C37 H37 109.3 . . ?
O5 C38 C37 109.2(11) . . ?
O6 C38 O5 125.4(12) . . ?
O6 C38 C37 125.3(13) . . ?

loop_
_geom_bond_atom_site_label_1
_geom_bond_atom_site_label_2
_geom_bond_distance
_geom_bond_site_symmetry_2
_geom_bond_publ_flag
Rh1 Si1 2.263(3) . ?
Rh1 Si2 2.261(4) . ?
Rh1 O1 2.474(7) . ?
Rh1 O2 2.435(8) . ?
Rh1 N1 2.053(10) . ?
Rh1 N2 2.061(10) . ?
Si1 C8 1.877(14) . ?
Si1 C10 1.866(15) . ?
Si1 C11 1.875(13) . ?
Si2 C19 1.877(14) . ?
Si2 C21 1.872(16) . ?
Si2 C22 1.879(14) . ?
B1 O1 1.442(16) . ?
B1 O2 1.475(16) . ?
B1 O4 1.489(15) . ?
B1 O5 1.468(15) . ?
O1 C37 1.419(14) . ?
O2 C29 1.403(13) . ?
O3 C30 1.207(13) . ?
O4 C30 1.324(14) . ?
O5 C38 1.317(15) . ?
O6 C38 1.216(14) . ?
N1 C1 1.322(15) . ?
N1 C9 1.401(14) . ?
N2 C12 1.360(16) . ?
N2 C20 1.398(15) . ?
C1 H1 0.9500 . ?
C1 C2 1.416(17) . ?
C2 H2 0.9500 . ?
C2 C3 1.360(17) . ?
C3 H3 0.9500 . ?
C3 C4 1.448(18) . ?
C4 C5 1.414(17) . ?
C4 C9 1.407(17) . ?
C5 H5 0.9500 . ?
C5 C6 1.361(18) . ?
C6 H6 0.9500 . ?
C6 C7 1.408(19) . ?
C7 H7 0.9500 . ?
C7 C8 1.387(13) . ?
C8 C9 1.426(18) . ?
C10 H10A 0.9800 . ?
C10 H10B 0.9800 . ?
C10 H10C 0.9800 . ?
C11 H11A 0.9800 . ?
C11 H11B 0.9800 . ?
C11 H11C 0.9800 . ?
C12 H12 0.9500 . ?
C12 C13 1.413(18) . ?
C13 H13 0.9500 . ?
C13 C14 1.358(18) . ?
C14 H14 0.9500 . ?
C14 C15 1.396(18) . ?
C15 C16 1.402(19) . ?
C15 C20 1.418(17) . ?
C16 H16 0.9500 . ?
C16 C17 1.37(2) . ?
C17 H17 0.9500 . ?
C17 C18 1.40(2) . ?
C18 H18 0.9500 . ?
C18 C19 1.397(14) . ?
C19 C20 1.429(18) . ?
C21 H21A 0.9800 . ?
C21 H21B 0.9800 . ?
C21 H21C 0.9800 . ?
C22 H22A 0.9800 . ?
C22 H22B 0.9800 . ?
C22 H22C 0.9800 . ?
C23 H23 0.9500 . ?
C23 C24 1.40(2) . ?
C23 C28 1.392(17) . ?
C24 H24 0.9500 . ?
C24 C25 1.379(18) . ?
C25 H25 0.9500 . ?
C25 C26 1.395(19) . ?
C26 H26 0.9500 . ?
C26 C27 1.386(18) . ?
C27 H27 0.9500 . ?
C27 C28 1.386(17) . ?
C28 C29 1.517(16) . ?
C29 H29 1.0000 . ?
C29 C30 1.553(17) . ?
C31 H31 0.9500 . ?
C31 C32 1.41(2) . ?
C31 C36 1.389(17) . ?
C32 H32 0.9500 . ?
C32 C33 1.382(15) . ?
C33 H33 0.9500 . ?
C33 C34 1.370(19) . ?
C34 H34 0.9500 . ?
C34 C35 1.403(17) . ?
C35 H35 0.9500 . ?
C35 C36 1.396(16) . ?
C36 C37 1.521(17) . ?
C37 H37 1.0000 . ?
C37 C38 1.531(17) . ?

loop_
_geom_torsion_atom_site_label_1
_geom_torsion_atom_site_label_2
_geom_torsion_atom_site_label_3
_geom_torsion_atom_site_label_4
_geom_torsion
_geom_torsion_site_symmetry_1
_geom_torsion_site_symmetry_2
_geom_torsion_site_symmetry_3
_geom_torsion_site_symmetry_4
_geom_torsion_publ_flag
Rh1 Si1 C8 C7 -168.0(11) . . . . ?
Rh1 Si1 C8 C9 13.3(10) . . . . ?
Rh1 Si2 C19 C18 -166.5(12) . . . . ?
Rh1 Si2 C19 C20 11.7(9) . . . . ?
Rh1 O1 C37 C36 -138.5(8) . . . . ?
Rh1 O1 C37 C38 100.5(9) . . . . ?
Rh1 O2 C29 C28 -139.3(8) . . . . ?
Rh1 O2 C29 C30 101.9(8) . . . . ?
Rh1 N1 C1 C2 -177.3(9) . . . . ?
Rh1 N1 C9 C4 174.4(9) . . . . ?
Rh1 N1 C9 C8 -5.2(15) . . . . ?
Rh1 N2 C12 C13 -178.7(9) . . . . ?
Rh1 N2 C20 C15 172.7(8) . . . . ?
Rh1 N2 C20 C19 -6.0(14) . . . . ?
Si1 C8 C9 N1 -6.9(15) . . . . ?
Si1 C8 C9 C4 173.6(9) . . . . ?
Si2 C19 C20 N2 -5.2(14) . . . . ?
Si2 C19 C20 C15 176.1(9) . . . . ?
B1 O1 C37 C36 112.1(11) . . . . ?
B1 O1 C37 C38 -9.0(12) . . . . ?
B1 O2 C29 C28 109.6(11) . . . . ?
B1 O2 C29 C30 -9.2(12) . . . . ?
B1 O4 C30 O3 176.7(13) . . . . ?
B1 O4 C30 C29 -5.7(14) . . . . ?
B1 O5 C38 O6 173.1(12) . . . . ?
B1 O5 C38 C37 -8.0(13) . . . . ?
O1 B1 O2 Rh1 1.1(10) . . . . ?
O1 B1 O2 C29 128.3(10) . . . . ?
O1 B1 O4 C30 -120.5(11) . . . . ?
O1 B1 O5 C38 2.3(14) . . . . ?
O1 C37 C38 O5 10.7(12) . . . . ?
O1 C37 C38 O6 -170.4(11) . . . . ?
O2 B1 O1 Rh1 -1.0(10) . . . . ?
O2 B1 O1 C37 126.8(10) . . . . ?
O2 B1 O4 C30 0.1(14) . . . . ?
O2 B1 O5 C38 -119.2(10) . . . . ?
O2 C29 C30 O3 -173.1(12) . . . . ?
O2 C29 C30 O4 9.3(12) . . . . ?
O4 B1 O1 Rh1 115.5(7) . . . . ?
O4 B1 O1 C37 -116.6(9) . . . . ?
O4 B1 O2 Rh1 -121.1(8) . . . . ?
O4 B1 O2 C29 6.2(13) . . . . ?
O4 B1 O5 C38 125.6(11) . . . . ?
O5 B1 O1 Rh1 -123.1(9) . . . . ?
O5 B1 O1 C37 4.8(13) . . . . ?
O5 B1 O2 Rh1 120.0(7) . . . . ?
O5 B1 O2 C29 -112.8(10) . . . . ?
O5 B1 O4 C30 120.2(12) . . . . ?
N1 C1 C2 C3 4(2) . . . . ?
N2 C12 C13 C14 5(2) . . . . ?
C1 N1 C9 C4 0.3(17) . . . . ?
C1 N1 C9 C8 -179.2(11) . . . . ?
C1 C2 C3 C4 -1.6(19) . . . . ?
C2 C3 C4 C5 176.1(12) . . . . ?
C2 C3 C4 C9 -1.1(19) . . . . ?
C3 C4 C5 C6 -177.1(13) . . . . ?
C3 C4 C9 N1 1.8(18) . . . . ?
C3 C4 C9 C8 -178.7(12) . . . . ?
C4 C5 C6 C7 -3(2) . . . . ?
C5 C4 C9 N1 -175.5(11) . . . . ?
C5 C4 C9 C8 4.0(19) . . . . ?
C5 C6 C7 C8 1(2) . . . . ?
C6 C7 C8 Si1 -176.0(10) . . . . ?
C6 C7 C8 C9 3(2) . . . . ?
C7 C8 C9 N1 174.3(11) . . . . ?
C7 C8 C9 C4 -5.2(18) . . . . ?
C9 N1 C1 C2 -3.2(18) . . . . ?
C9 C4 C5 C6 0(2) . . . . ?
C10 Si1 C8 C7 -34.7(14) . . . . ?
C10 Si1 C8 C9 146.7(9) . . . . ?
C11 Si1 C8 C7 80.8(12) . . . . ?
C11 Si1 C8 C9 -97.9(10) . . . . ?
C12 N2 C20 C15 -3.8(16) . . . . ?
C12 N2 C20 C19 177.5(11) . . . . ?
C12 C13 C14 C15 -1(2) . . . . ?
C13 C14 C15 C16 176.0(13) . . . . ?
C13 C14 C15 C20 -4.9(19) . . . . ?
C14 C15 C16 C17 177.5(13) . . . . ?
C14 C15 C20 N2 7.4(17) . . . . ?
C14 C15 C20 C19 -174.0(12) . . . . ?
C15 C16 C17 C18 -2(2) . . . . ?
C16 C15 C20 N2 -173.5(11) . . . . ?
C16 C15 C20 C19 5.2(18) . . . . ?
C16 C17 C18 C19 1(2) . . . . ?
C17 C18 C19 Si2 -179.6(10) . . . . ?
C17 C18 C19 C20 2.2(19) . . . . ?
C18 C19 C20 N2 173.2(11) . . . . ?
C18 C19 C20 C15 -5.5(18) . . . . ?
C20 N2 C12 C13 -2.2(17) . . . . ?
C20 C15 C16 C17 -1.6(19) . . . . ?
C21 Si2 C19 C18 -32.8(14) . . . . ?
C21 Si2 C19 C20 145.4(9) . . . . ?
C22 Si2 C19 C18 82.4(13) . . . . ?
C22 Si2 C19 C20 -99.4(10) . . . . ?
C23 C24 C25 C26 0(2) . . . . ?
C23 C28 C29 O2 -23.4(15) . . . . ?
C23 C28 C29 C30 92.5(13) . . . . ?
C24 C23 C28 C27 0.8(18) . . . . ?
C24 C23 C28 C29 -176.4(11) . . . . ?
C24 C25 C26 C27 -1(2) . . . . ?
C25 C26 C27 C28 1.7(19) . . . . ?
C26 C27 C28 C23 -1.6(19) . . . . ?
C26 C27 C28 C29 175.7(11) . . . . ?
C27 C28 C29 O2 159.5(10) . . . . ?
C27 C28 C29 C30 -84.7(13) . . . . ?
C28 C23 C24 C25 0(2) . . . . ?
C28 C29 C30 O3 64.9(16) . . . . ?
C28 C29 C30 O4 -112.7(12) . . . . ?
C31 C32 C33 C34 -0.7(19) . . . . ?
C31 C36 C37 O1 -1.0(16) . . . . ?
C31 C36 C37 C38 116.2(13) . . . . ?
C32 C31 C36 C35 -0.4(18) . . . . ?
C32 C31 C36 C37 -177.9(11) . . . . ?
C32 C33 C34 C35 1.0(19) . . . . ?
C33 C34 C35 C36 -1.0(18) . . . . ?
C34 C35 C36 C31 0.6(17) . . . . ?
C34 C35 C36 C37 178.2(11) . . . . ?
C35 C36 C37 O1 -178.5(10) . . . . ?
C35 C36 C37 C38 -61.3(15) . . . . ?
C36 C31 C32 C33 0.4(18) . . . . ?
C36 C37 C38 O5 -112.0(11) . . . . ?
C36 C37 C38 O6 67.0(16) . . . . ?
